data_4510517
loop_
_publ_author_name
'Phukan, Nithi'
'Baruah, Jubaraj B.'

_publ_section_title
;
 Polymorphs of 1-(5-Methylthiazol-2-yl)-3-phenylthiourea and Various
 Anion-Assisted Assemblies of Two Positional Isomers
;
_journal_issue 5
_journal_name_full 'Crystal Growth &amp; Design'
_journal_page_first 2640
_journal_paper_doi 10.1021/cg5003379
_journal_volume 14
_journal_year 2014
_chemical_formula_sum 'C11 H12 N4 O3 S2'
_chemical_formula_weight 312.39
_chemical_name_systematic
; 
 ? 
;
_space_group_IT_number 14
_symmetry_cell_setting monoclinic
_symmetry_space_group_name_Hall '-P 2yn'
_symmetry_space_group_name_H-M 'P 1 21/n 1'
_atom_sites_solution_hydrogens geom
_atom_sites_solution_primary direct
_atom_sites_solution_secondary difmap
_audit_creation_method SHELXL-97
_cell_angle_alpha 90.00
_cell_angle_beta 105.989(16)
_cell_angle_gamma 90.00
_cell_formula_units_Z 8
_cell_length_a 19.502(3)
_cell_length_b 6.1168(7)
_cell_length_c 23.967(3)
_cell_measurement_temperature 296(2)
_cell_volume 2748.4(7)
_computing_structure_refinement 'SHELXL-97 (Sheldrick, 1997)'
_computing_structure_solution 'SHELXS-97 (Sheldrick, 1990)'
_diffrn_ambient_temperature 296(2)
_diffrn_measured_fraction_theta_full 0.999
_diffrn_measured_fraction_theta_max 0.999
_diffrn_radiation_monochromator graphite
_diffrn_radiation_source 'fine-focus sealed tube'
_diffrn_radiation_type MoK\a
_diffrn_radiation_wavelength 0.71073
_diffrn_reflns_av_R_equivalents 0.0495
_diffrn_reflns_av_sigmaI/netI 0.1003
_diffrn_reflns_limit_h_max 23
_diffrn_reflns_limit_h_min -23
_diffrn_reflns_limit_k_max 7
_diffrn_reflns_limit_k_min -6
_diffrn_reflns_limit_l_max 28
_diffrn_reflns_limit_l_min -15
_diffrn_reflns_number 10345
_diffrn_reflns_theta_full 25.00
_diffrn_reflns_theta_max 25.00
_diffrn_reflns_theta_min 3.13
_exptl_absorpt_coefficient_mu 0.400
_exptl_absorpt_correction_T_max .953
_exptl_absorpt_correction_T_min .891
_exptl_absorpt_correction_type multi-scan
_exptl_absorpt_process_details multi-scan
_exptl_crystal_colour yellow
_exptl_crystal_density_diffrn 1.510
_exptl_crystal_density_method 'not measured'
_exptl_crystal_description needle
_exptl_crystal_F_000 1296
_exptl_crystal_size_max .32
_exptl_crystal_size_mid .24
_exptl_crystal_size_min .12
_refine_diff_density_max 0.822
_refine_diff_density_min -0.666
_refine_diff_density_rms 0.071
_refine_ls_extinction_method none
_refine_ls_goodness_of_fit_ref 1.213
_refine_ls_hydrogen_treatment constr
_refine_ls_matrix_type full
_refine_ls_number_parameters 363
_refine_ls_number_reflns 4839
_refine_ls_number_restraints 0
_refine_ls_restrained_S_all 1.213
_refine_ls_R_factor_all 0.1640
_refine_ls_R_factor_gt 0.0859
_refine_ls_shift/su_max 0.000
_refine_ls_shift/su_mean 0.000
_refine_ls_structure_factor_coef Fsqd
_refine_ls_weighting_details 'calc w=1/[\s^2^(Fo^2^)+(0.0000P)^2^+5.0000P] where P=(Fo^2^+2Fc^2^)/3'
_refine_ls_weighting_scheme calc
_refine_ls_wR_factor_gt 0.1294
_refine_ls_wR_factor_ref 0.1528
_reflns_number_gt 2483
_reflns_number_total 4839
_reflns_threshold_expression >2sigma(I)
_cod_data_source_file 3.1.a.cif
_cod_data_source_block 3.1.a
_cod_depositor_comments
;
The following automatic conversions were performed:

'_symmetry_cell_setting' value 'Monoclinic' changed to 'monoclinic'
according to
/usr/data/users/saulius/crontab/automatic-downloads/rss-feeds/ACS/lib/dictionaries/cif_core.dic
dictionary named 'cif_core.dic' version 2.4.2 from 2011-04-26.

Automatic conversion script
Id: cif_fix_values 2281 2013-09-26 08:29:07Z andrius 

 Adding full bibliography for 4510508--4510523.cif.
;
_cod_original_cell_volume 2748.5(6)
_cod_original_sg_symbol_H-M 'P2(1)/n  '
_cod_database_code 4510517

loop_
_symmetry_equiv_pos_as_xyz
'x, y, z'
'-x+1/2, y+1/2, -z+1/2'
'-x, -y, -z'
'x-1/2, -y-1/2, z-1/2'

loop_
_atom_site_label
_atom_site_type_symbol
_atom_site_fract_x
_atom_site_fract_y
_atom_site_fract_z
_atom_site_U_iso_or_equiv
_atom_site_adp_type
_atom_site_occupancy
_atom_site_symmetry_multiplicity
_atom_site_calc_flag
_atom_site_refinement_flags
S3 S 0.67450(10) 0.6052(3) 0.17930(8) 0.0624(5) Uani 1 1 d .
N5 N 0.5521(3) 0.3670(9) 0.1392(2) 0.0607(16) Uani 1 1 d .
H5 H 0.5148 0.3468 0.1106 0.073 Uiso 1 1 calc R
S1 S 0.91186(9) 1.3141(3) 1.00875(8) 0.0586(5) Uani 1 1 d .
S2 S 0.91573(11) 0.9327(4) 0.93389(10) 0.0885(7) Uani 1 1 d .
C6 C 0.7970(4) 0.5890(11) 0.8640(3) 0.0519(17) Uani 1 1 d .
C7 C 0.8501(4) 0.5874(12) 0.8364(3) 0.068(2) Uani 1 1 d .
H7 H 0.8827 0.7017 0.8413 0.082 Uiso 1 1 calc R
C11 C 0.7474(4) 0.4201(11) 0.8548(3) 0.0595(19) Uani 1 1 d .
H11 H 0.7106 0.4240 0.8725 0.071 Uiso 1 1 calc R
C9 C 0.8058(5) 0.2442(15) 0.7934(3) 0.089(3) Uani 1 1 d .
H9 H 0.8095 0.1266 0.7698 0.107 Uiso 1 1 calc R
C10 C 0.7526(5) 0.2497(13) 0.8200(3) 0.079(2) Uani 1 1 d .
H10 H 0.7197 0.1361 0.8143 0.095 Uiso 1 1 calc R
C8 C 0.8539(5) 0.4132(15) 0.8015(4) 0.085(3) Uani 1 1 d .
H8 H 0.8898 0.4092 0.7828 0.102 Uiso 1 1 calc R
C5 C 0.8311(3) 0.9092(11) 0.9306(3) 0.0509(17) Uani 1 1 d .
C4 C 0.8269(3) 1.2198(11) 0.9937(3) 0.0488(17) Uani 1 1 d .
C3 C 0.8239(4) 1.5097(12) 1.0507(3) 0.065(2) Uani 1 1 d .
H3 H 0.8027 1.6070 1.0707 0.078 Uiso 1 1 calc R
C2 C 0.8924(4) 1.5238(11) 1.0506(3) 0.0585(19) Uani 1 1 d .
C1 C 0.9478(4) 1.6828(12) 1.0809(3) 0.086(3) Uani 1 1 d .
H1A H 0.9311 1.7627 1.1090 0.129 Uiso 1 1 calc R
H1B H 0.9575 1.7826 1.0530 0.129 Uiso 1 1 calc R
H1C H 0.9907 1.6057 1.1000 0.129 Uiso 1 1 calc R
C17 C 0.5103(4) -0.0988(11) 0.2202(3) 0.0524(18) Uani 1 1 d .
C22 C 0.4590(4) -0.2499(12) 0.1995(3) 0.068(2) Uani 1 1 d .
H22 H 0.4296 -0.2374 0.1618 0.081 Uiso 1 1 calc R
C18 C 0.5544(5) -0.1198(14) 0.2750(4) 0.092(3) Uani 1 1 d .
H18 H 0.5901 -0.0172 0.2896 0.111 Uiso 1 1 calc R
C21 C 0.4499(4) -0.4215(13) 0.2336(4) 0.081(2) Uani 1 1 d .
H21 H 0.4141 -0.5237 0.2192 0.097 Uiso 1 1 calc R
C19 C 0.5458(6) -0.2923(17) 0.3081(4) 0.113(4) Uani 1 1 d .
H19 H 0.5766 -0.3081 0.3451 0.136 Uiso 1 1 calc R
C20 C 0.4933(6) -0.4422(16) 0.2886(4) 0.096(3) Uani 1 1 d .
H20 H 0.4871 -0.5566 0.3123 0.115 Uiso 1 1 calc R
C14 C 0.6199(4) 0.8457(11) 0.0945(3) 0.0600(19) Uani 1 1 d .
H14 H 0.6120 0.9573 0.0671 0.072 Uiso 1 1 calc R
C13 C 0.6787(4) 0.8327(12) 0.1378(3) 0.0609(19) Uani 1 1 d .
C15 C 0.5932(4) 0.5406(11) 0.1354(3) 0.0524(18) Uani 1 1 d .
C12 C 0.7420(4) 0.9798(12) 0.1521(3) 0.084(3) Uani 1 1 d .
H12A H 0.7407 1.0717 0.1194 0.126 Uiso 1 1 calc R
H12B H 0.7848 0.8936 0.1613 0.126 Uiso 1 1 calc R
H12C H 0.7412 1.0691 0.1849 0.126 Uiso 1 1 calc R
S4 S 0.6338(2) 0.2274(6) 0.23203(19) 0.1905(17) Uani 1 1 d .
N6 N 0.5145(3) 0.0743(9) 0.1831(2) 0.0655(17) Uani 1 1 d .
H6 H 0.4771 0.0879 0.1542 0.079 Uiso 1 1 calc R
N4 N 0.5711(3) 0.6814(9) 0.0930(2) 0.0575(15) Uani 1 1 d .
H4 H 0.5307 0.6722 0.0671 0.069 Uiso 1 1 calc R
N2 N 0.7988(3) 1.0442(9) 0.9623(2) 0.0554(15) Uani 1 1 d .
H2 H 0.7557 1.0114 0.9617 0.066 Uiso 1 1 calc R
N3 N 0.7860(3) 0.7603(8) 0.8998(2) 0.0529(15) Uani 1 1 d .
H3A H 0.7430 0.7710 0.9024 0.064 Uiso 1 1 calc R
N1 N 0.7881(3) 1.3397(9) 1.0187(2) 0.0602(16) Uani 1 1 d .
H1 H 0.7438 1.3134 1.0152 0.072 Uiso 1 1 calc R
N7 N 0.6270(3) 0.8209(9) 0.9401(3) 0.0543(15) Uani 1 1 d .
N8 N 0.3899(3) 0.6802(9) 0.0058(3) 0.0543(15) Uani 1 1 d .
O5 O 0.3390(2) 0.6792(8) -0.0394(2) 0.0651(14) Uani 1 1 d .
O4 O 0.4513(2) 0.6903(8) 0.0000(2) 0.0673(14) Uani 1 1 d .
O6 O 0.3786(3) 0.6787(8) 0.0536(2) 0.0782(16) Uani 1 1 d .
O3 O 0.6816(2) 0.8395(8) 0.9817(2) 0.0658(14) Uani 1 1 d .
O1 O 0.6333(2) 0.8234(8) 0.8898(2) 0.0664(14) Uani 1 1 d .
O2 O 0.5678(2) 0.8040(8) 0.9487(2) 0.0686(14) Uani 1 1 d .
C16 C 0.5638(4) 0.2192(14) 0.1839(3) 0.069(2) Uani 1 1 d .

loop_
_atom_site_aniso_label
_atom_site_aniso_U_11
_atom_site_aniso_U_22
_atom_site_aniso_U_33
_atom_site_aniso_U_23
_atom_site_aniso_U_13
_atom_site_aniso_U_12
S3 0.0560(12) 0.0751(13) 0.0481(11) 0.0031(10) 0.0010(9) -0.0157(10)
N5 0.059(4) 0.071(4) 0.044(4) 0.002(3) 0.001(3) -0.006(3)
S1 0.0379(10) 0.0696(12) 0.0697(13) -0.0098(11) 0.0174(9) -0.0133(9)
S2 0.0580(14) 0.1007(17) 0.1071(19) -0.0181(15) 0.0234(13) -0.0141(13)
C6 0.055(4) 0.053(4) 0.049(4) 0.002(4) 0.016(4) 0.006(4)
C7 0.064(5) 0.067(5) 0.074(6) -0.002(5) 0.021(5) 0.004(4)
C11 0.061(5) 0.061(5) 0.057(5) 0.005(4) 0.016(4) -0.007(4)
C9 0.114(8) 0.089(7) 0.065(6) -0.003(5) 0.024(6) 0.030(6)
C10 0.096(7) 0.062(5) 0.074(6) -0.011(5) 0.016(5) -0.003(5)
C8 0.085(7) 0.098(7) 0.081(6) 0.011(6) 0.040(6) 0.022(6)
C5 0.044(4) 0.054(4) 0.057(4) 0.005(4) 0.018(4) -0.002(4)
C4 0.031(3) 0.061(4) 0.054(4) 0.006(4) 0.011(3) -0.004(4)
C3 0.065(5) 0.060(5) 0.072(5) -0.010(4) 0.021(5) 0.000(4)
C2 0.056(5) 0.059(5) 0.057(5) -0.003(4) 0.010(4) -0.010(4)
C1 0.082(6) 0.089(6) 0.083(6) -0.029(5) 0.015(5) -0.034(5)
C17 0.060(5) 0.059(5) 0.038(4) 0.008(4) 0.014(4) 0.004(4)
C22 0.065(5) 0.084(6) 0.053(5) 0.006(5) 0.014(4) -0.012(5)
C18 0.119(8) 0.074(6) 0.066(6) 0.010(5) -0.004(6) -0.004(6)
C21 0.080(6) 0.074(6) 0.092(7) 0.021(5) 0.029(6) -0.001(5)
C19 0.153(10) 0.112(8) 0.046(6) 0.010(6) -0.021(6) 0.018(8)
C20 0.120(9) 0.098(8) 0.067(7) 0.027(6) 0.022(6) 0.018(7)
C14 0.075(5) 0.061(5) 0.049(5) 0.002(4) 0.025(4) -0.006(4)
C13 0.063(5) 0.074(5) 0.043(4) 0.002(4) 0.011(4) -0.013(4)
C15 0.052(4) 0.060(5) 0.044(4) -0.010(4) 0.010(4) -0.010(4)
C12 0.082(6) 0.084(6) 0.081(6) 0.008(5) 0.013(5) -0.033(5)
S4 0.203(4) 0.166(3) 0.226(4) -0.024(3) 0.098(4) -0.058(3)
N6 0.044(4) 0.077(4) 0.066(4) -0.001(4) -0.001(3) -0.022(3)
N4 0.051(4) 0.069(4) 0.051(4) -0.005(3) 0.010(3) -0.005(3)
N2 0.037(3) 0.060(4) 0.069(4) -0.001(3) 0.014(3) -0.013(3)
N3 0.038(3) 0.057(4) 0.066(4) -0.010(3) 0.019(3) -0.009(3)
N1 0.035(3) 0.065(4) 0.082(4) -0.005(4) 0.020(3) -0.009(3)
N7 0.042(4) 0.058(4) 0.065(4) -0.002(3) 0.017(3) -0.003(3)
N8 0.049(4) 0.052(4) 0.060(4) 0.002(3) 0.013(4) 0.002(3)
O5 0.036(3) 0.094(4) 0.062(3) 0.004(3) 0.009(3) 0.002(3)
O4 0.036(3) 0.088(4) 0.076(3) -0.001(3) 0.012(3) -0.004(3)
O6 0.096(4) 0.086(4) 0.062(3) -0.003(3) 0.037(3) -0.007(3)
O3 0.042(3) 0.091(4) 0.063(3) 0.005(3) 0.011(3) -0.017(3)
O1 0.058(3) 0.087(4) 0.058(3) -0.003(3) 0.022(3) -0.002(3)
O2 0.039(3) 0.098(4) 0.073(3) -0.014(3) 0.022(3) -0.013(3)
C16 0.041(4) 0.093(6) 0.059(5) -0.026(5) -0.009(4) -0.002(4)

loop_
_atom_type_symbol
_atom_type_description
_atom_type_scat_dispersion_real
_atom_type_scat_dispersion_imag
_atom_type_scat_source
C C 0.0033 0.0016 'International Tables Vol C Tables 4.2.6.8 and 6.1.1.4'
H H 0.0000 0.0000 'International Tables Vol C Tables 4.2.6.8 and 6.1.1.4'
N N 0.0061 0.0033 'International Tables Vol C Tables 4.2.6.8 and 6.1.1.4'
O O 0.0106 0.0060 'International Tables Vol C Tables 4.2.6.8 and 6.1.1.4'
S S 0.1246 0.1234 'International Tables Vol C Tables 4.2.6.8 and 6.1.1.4'

loop_
_geom_angle_atom_site_label_1
_geom_angle_atom_site_label_2
_geom_angle_atom_site_label_3
_geom_angle
C15 S3 C13 90.9(4)
C15 N5 C16 126.7(6)
C4 S1 C2 91.0(3)
C7 C6 C11 120.1(7)
C7 C6 N3 124.1(7)
C11 C6 N3 115.7(6)
C8 C7 C6 118.3(7)
C10 C11 C6 120.1(7)
C10 C9 C8 119.7(8)
C11 C10 C9 120.3(8)
C7 C8 C9 121.5(8)
N3 C5 N2 112.2(6)
N3 C5 S2 125.9(5)
N2 C5 S2 121.8(5)
N1 C4 N2 120.5(6)
N1 C4 S1 111.4(5)
N2 C4 S1 128.0(5)
C2 C3 N1 113.9(6)
C3 C2 C1 129.3(7)
C3 C2 S1 109.3(5)
C1 C2 S1 121.3(6)
C22 C17 C18 119.8(7)
C22 C17 N6 116.7(6)
C18 C17 N6 123.5(7)
C17 C22 C21 120.5(7)
C19 C18 C17 119.3(9)
C20 C21 C22 120.0(8)
C20 C19 C18 121.8(9)
C19 C20 C21 118.6(9)
C13 C14 N4 114.9(7)
C14 C13 C12 129.0(7)
C14 C13 S3 109.4(5)
C12 C13 S3 121.6(6)
N4 C15 N5 119.7(6)
N4 C15 S3 112.3(5)
N5 C15 S3 128.0(6)
C16 N6 C17 132.6(7)
C15 N4 C14 112.4(6)
C4 N2 C5 127.5(6)
C5 N3 C6 131.0(6)
C4 N1 C3 114.4(6)
O2 N7 O1 120.8(6)
O2 N7 O3 120.4(6)
O1 N7 O3 118.9(5)
O6 N8 O4 122.1(6)
O6 N8 O5 120.4(6)
O4 N8 O5 117.5(6)
N6 C16 N5 118.3(7)
N6 C16 S4 122.3(7)
N5 C16 S4 119.4(7)

loop_
_geom_bond_atom_site_label_1
_geom_bond_atom_site_label_2
_geom_bond_distance
S3 C15 1.691(7)
S3 C13 1.725(7)
N5 C15 1.347(8)
N5 C16 1.372(9)
S1 C4 1.698(6)
S1 C2 1.734(7)
S2 C5 1.636(6)
C6 C7 1.375(8)
C6 C11 1.391(8)
C6 N3 1.408(7)
C7 C8 1.369(10)
C11 C10 1.356(9)
C9 C10 1.359(10)
C9 C8 1.374(11)
C5 N3 1.338(7)
C5 N2 1.385(7)
C4 N1 1.310(7)
C4 N2 1.339(7)
C3 C2 1.338(9)
C3 N1 1.365(8)
C2 C1 1.486(9)
C17 C22 1.353(9)
C17 C18 1.363(9)
C17 N6 1.399(8)
C22 C21 1.372(9)
C18 C19 1.358(11)
C21 C20 1.363(10)
C19 C20 1.358(12)
C14 C13 1.321(9)
C14 N4 1.377(8)
C13 C12 1.488(9)
C15 N4 1.312(8)
S4 C16 1.526(7)
N6 C16 1.305(8)
N7 O2 1.233(6)
N7 O1 1.244(6)
N7 O3 1.249(6)
N8 O6 1.224(6)
N8 O4 1.244(6)
N8 O5 1.253(6)
